data_1501909
loop_
_publ_author_name
'Wen, Bo'
'Petersen, Jeffrey L.'
'Wang, Kung K.'

_publ_section_title
;
 Synthesis of 1,4-naphthoquinone methides via acid-catalyzed cascade
 cyclizations of benzannulated enediynyl alcohols.
;
_journal_issue 1
_journal_name_full 'Organic letters'
_journal_page_first 168
_journal_page_last 171
_journal_paper_doi 10.1021/ol102793a
_journal_volume 13
_journal_year 2011
_chemical_formula_sum 'C28 H24 O2'
_chemical_formula_weight 392.47
_chemical_name_systematic
; 
 ? 
;
_space_group_IT_number 19
_symmetry_cell_setting orthorhombic
_symmetry_space_group_name_Hall 'P 2ac 2ab'
_symmetry_space_group_name_H-M 'P 21 21 21'
_atom_sites_solution_hydrogens geom
_atom_sites_solution_primary direct
_atom_sites_solution_secondary difmap
_audit_creation_method SHELXL-97
_cell_angle_alpha 90.00
_cell_angle_beta 90.00
_cell_angle_gamma 90.00
_cell_formula_units_Z 4
_cell_length_a 11.083(1)
_cell_length_b 12.964(1)
_cell_length_c 14.977(1)
_cell_measurement_reflns_used 7932
_cell_measurement_temperature 293(2)
_cell_measurement_theta_max 27.41
_cell_measurement_theta_min 2.28
_cell_volume 2151.9(3)
_computing_structure_refinement 'SHELXL-97 (Sheldrick, 1997)'
_computing_structure_solution 'SHELXS-97 (Sheldrick, 1990)'
_diffrn_ambient_temperature 293(2)
_diffrn_measured_fraction_theta_full 0.994
_diffrn_measured_fraction_theta_max 0.994
_diffrn_radiation_monochromator graphite
_diffrn_radiation_source 'fine-focus sealed tube'
_diffrn_radiation_type MoK\a
_diffrn_radiation_wavelength 0.71073
_diffrn_reflns_av_R_equivalents 0.0365
_diffrn_reflns_av_sigmaI/netI 0.0586
_diffrn_reflns_limit_h_max 13
_diffrn_reflns_limit_h_min -14
_diffrn_reflns_limit_k_max 16
_diffrn_reflns_limit_k_min -16
_diffrn_reflns_limit_l_max 18
_diffrn_reflns_limit_l_min -19
_diffrn_reflns_number 14647
_diffrn_reflns_theta_full 27.41
_diffrn_reflns_theta_max 27.41
_diffrn_reflns_theta_min 2.29
_diffrn_standards_decay_% none
_exptl_absorpt_coefficient_mu 0.075
_exptl_absorpt_correction_T_max 0.981
_exptl_absorpt_correction_T_min 0.967
_exptl_absorpt_correction_type semi-empirical
_exptl_absorpt_process_details SADABS
_exptl_crystal_colour yellow
_exptl_crystal_density_diffrn 1.211
_exptl_crystal_density_method 'not measured'
_exptl_crystal_F_000 832
_exptl_crystal_size_max 0.45
_exptl_crystal_size_mid 0.42
_exptl_crystal_size_min 0.26
_refine_diff_density_max 0.136
_refine_diff_density_min -0.135
_refine_diff_density_rms 0.033
_refine_ls_abs_structure_details 'Flack H D (1983), Acta Cryst. A39, 876-881'
_refine_ls_abs_structure_Flack -0.2(15)
_refine_ls_extinction_method none
_refine_ls_goodness_of_fit_ref 1.031
_refine_ls_hydrogen_treatment riding
_refine_ls_matrix_type full
_refine_ls_number_parameters 274
_refine_ls_number_reflns 4853
_refine_ls_number_restraints 0
_refine_ls_restrained_S_all 1.031
_refine_ls_R_factor_all 0.0512
_refine_ls_R_factor_gt 0.0429
_refine_ls_shift/su_max 0.000
_refine_ls_shift/su_mean 0.000
_refine_ls_structure_factor_coef Fsqd
_refine_ls_weighting_details 'calc w=1/[\s^2^(Fo^2^)+(0.0492P)^2^+0.165P] where P=(Fo^2^+2Fc^2^)/3'
_refine_ls_weighting_scheme calc
_refine_ls_wR_factor_gt 0.1104
_refine_ls_wR_factor_ref 0.1177
_reflns_number_gt 4171
_reflns_number_total 4853
_reflns_threshold_expression >2sigma(I)
_cod_data_source_file ol102793a_si_002.cif
_cod_data_source_block bw13ccd
_cod_original_cell_volume 2152.0(3)
_cod_original_sg_symbol_H-M P212121
_cod_database_code 1501909

loop_
_symmetry_equiv_pos_as_xyz
'x, y, z'
'-x+1/2, -y, z+1/2'
'-x, y+1/2, -z+1/2'
'x+1/2, -y+1/2, -z'

loop_
_atom_site_label
_atom_site_type_symbol
_atom_site_fract_x
_atom_site_fract_y
_atom_site_fract_z
_atom_site_U_iso_or_equiv
_atom_site_adp_type
_atom_site_occupancy
_atom_site_symmetry_multiplicity
_atom_site_calc_flag
_atom_site_refinement_flags
O1 O 0.27515(17) 0.49772(12) -0.20370(8) 0.0859(4) Uani 1 1 d .
O2 O 0.81910(11) 0.34479(14) 0.26015(13) 0.0957(5) Uani 1 1 d .
C1 C 0.49462(19) 0.60753(13) 0.06212(13) 0.0664(5) Uani 1 1 d .
C2 C 0.40031(16) 0.54335(12) 0.01161(11) 0.0556(4) Uani 1 1 d .
C3 C 0.38335(19) 0.55402(13) -0.07702(12) 0.0650(4) Uani 1 1 d .
H3 H 0.4408 0.5896 -0.1102 0.078 Uiso 1 1 calc R
C4 C 0.27809(19) 0.51175(13) -0.12299(11) 0.0650(5) Uani 1 1 d .
C5 C 0.17113(17) 0.49488(12) -0.06544(11) 0.0591(4) Uani 1 1 d .
C6 C 0.05404(19) 0.49860(15) -0.09910(13) 0.0726(5) Uani 1 1 d .
H6 H 0.0418 0.5077 -0.1600 0.087 Uiso 1 1 calc R
C7 C -0.0432(2) 0.48897(17) -0.04338(16) 0.0798(6) Uani 1 1 d .
H7 H -0.1210 0.4921 -0.0664 0.096 Uiso 1 1 calc R
C8 C -0.02560(18) 0.47456(17) 0.04698(15) 0.0760(5) Uani 1 1 d .
H8 H -0.0919 0.4685 0.0847 0.091 Uiso 1 1 calc R
C9 C 0.09035(16) 0.46895(14) 0.08225(13) 0.0645(4) Uani 1 1 d .
H9 H 0.1013 0.4590 0.1432 0.077 Uiso 1 1 calc R
C10 C 0.18980(15) 0.47821(12) 0.02637(11) 0.0552(4) Uani 1 1 d .
C11 C 0.31666(14) 0.47163(12) 0.05815(10) 0.0514(3) Uani 1 1 d .
C12 C 0.35509(14) 0.39232(11) 0.11054(9) 0.0482(3) Uani 1 1 d .
C13 C 0.47999(13) 0.38058(11) 0.14395(9) 0.0476(3) Uani 1 1 d .
C14 C 0.53039(14) 0.28256(12) 0.15300(10) 0.0510(3) Uani 1 1 d .
H14 H 0.4859 0.2258 0.1342 0.061 Uiso 1 1 calc R
C15 C 0.64394(14) 0.26631(14) 0.18880(11) 0.0571(4) Uani 1 1 d .
H15 H 0.6760 0.2001 0.1924 0.069 Uiso 1 1 calc R
C16 C 0.70888(14) 0.35059(16) 0.21911(13) 0.0642(5) Uani 1 1 d .
C17 C 0.66164(15) 0.44926(15) 0.20961(12) 0.0629(4) Uani 1 1 d .
H17 H 0.7064 0.5055 0.2294 0.075 Uiso 1 1 calc R
C18 C 0.54978(14) 0.46595(12) 0.17151(10) 0.0525(3) Uani 1 1 d .
C19 C 0.50179(17) 0.57303(13) 0.16047(12) 0.0606(4) Uani 1 1 d .
H19A H 0.5533 0.6205 0.1929 0.073 Uiso 1 1 calc R
H19B H 0.4218 0.5766 0.1866 0.073 Uiso 1 1 calc R
C20 C 0.6194(2) 0.6031(2) 0.01816(16) 0.0914(7) Uani 1 1 d .
H20A H 0.6503 0.5340 0.0216 0.137 Uiso 1 1 calc R
H20B H 0.6733 0.6492 0.0486 0.137 Uiso 1 1 calc R
H20C H 0.6129 0.6233 -0.0433 0.137 Uiso 1 1 calc R
C21 C 0.4472(3) 0.71934(15) 0.06127(17) 0.1024(9) Uani 1 1 d .
H21A H 0.4467 0.7448 0.0011 0.154 Uiso 1 1 calc R
H21B H 0.4988 0.7619 0.0972 0.154 Uiso 1 1 calc R
H21C H 0.3668 0.7209 0.0850 0.154 Uiso 1 1 calc R
C22 C 0.27302(14) 0.30426(12) 0.13224(11) 0.0498(3) Uani 1 1 d .
C23 C 0.21507(17) 0.24909(14) 0.06508(13) 0.0660(5) Uani 1 1 d .
H23 H 0.2267 0.2676 0.0057 0.079 Uiso 1 1 calc R
C24 C 0.1404(2) 0.16703(16) 0.08575(18) 0.0823(6) Uani 1 1 d .
H24 H 0.1011 0.1316 0.0403 0.099 Uiso 1 1 calc R
C25 C 0.12376(17) 0.13749(15) 0.17281(19) 0.0813(6) Uani 1 1 d .
H25 H 0.0739 0.0820 0.1863 0.098 Uiso 1 1 calc R
C26 C 0.18118(15) 0.19032(14) 0.23998(15) 0.0667(5) Uani 1 1 d .
H26 H 0.1696 0.1708 0.2991 0.080 Uiso 1 1 calc R
C27 C 0.25644(14) 0.27272(12) 0.21993(11) 0.0533(4) Uani 1 1 d .
H27 H 0.2962 0.3072 0.2658 0.064 Uiso 1 1 calc R
C28 C 0.8719(2) 0.2466(3) 0.2676(3) 0.1587(18) Uani 1 1 d .
H28A H 0.8206 0.2027 0.3026 0.238 Uiso 1 1 calc R
H28B H 0.9491 0.2526 0.2962 0.238 Uiso 1 1 calc R
H28C H 0.8821 0.2174 0.2092 0.238 Uiso 1 1 calc R

loop_
_atom_site_aniso_label
_atom_site_aniso_U_11
_atom_site_aniso_U_22
_atom_site_aniso_U_33
_atom_site_aniso_U_23
_atom_site_aniso_U_13
_atom_site_aniso_U_12
O1 0.1320(12) 0.0825(9) 0.0432(6) 0.0040(6) -0.0055(7) 0.0011(9)
O2 0.0572(7) 0.1033(11) 0.1266(14) -0.0354(10) -0.0215(8) 0.0055(7)
C1 0.0959(12) 0.0452(9) 0.0580(9) -0.0013(7) 0.0025(9) -0.0140(8)
C2 0.0770(10) 0.0399(7) 0.0498(8) 0.0014(6) 0.0038(7) -0.0008(7)
C3 0.0943(12) 0.0493(9) 0.0514(9) 0.0088(7) 0.0080(9) -0.0022(8)
C4 0.1039(13) 0.0465(8) 0.0447(8) 0.0069(7) -0.0064(9) 0.0063(8)
C5 0.0855(11) 0.0415(8) 0.0503(8) 0.0001(6) -0.0102(8) 0.0092(8)
C6 0.0975(13) 0.0566(10) 0.0636(10) 0.0002(9) -0.0268(10) 0.0106(10)
C7 0.0774(11) 0.0735(12) 0.0885(14) -0.0020(11) -0.0222(11) 0.0118(10)
C8 0.0705(10) 0.0746(13) 0.0830(13) 0.0012(10) -0.0041(10) 0.0073(10)
C9 0.0729(10) 0.0614(10) 0.0592(10) 0.0019(8) -0.0031(8) 0.0047(8)
C10 0.0732(9) 0.0432(8) 0.0493(8) 0.0011(6) -0.0064(7) 0.0049(7)
C11 0.0699(9) 0.0433(7) 0.0409(7) -0.0020(6) -0.0002(6) -0.0015(7)
C12 0.0638(8) 0.0433(7) 0.0376(7) -0.0018(6) -0.0019(6) -0.0043(6)
C13 0.0589(7) 0.0449(7) 0.0391(7) -0.0023(6) 0.0025(6) -0.0064(6)
C14 0.0572(8) 0.0484(8) 0.0475(8) -0.0027(6) 0.0012(6) -0.0049(6)
C15 0.0547(8) 0.0574(9) 0.0594(10) -0.0057(8) 0.0056(7) 0.0024(7)
C16 0.0489(8) 0.0761(12) 0.0675(11) -0.0155(9) 0.0018(7) -0.0019(8)
C17 0.0608(9) 0.0619(10) 0.0660(10) -0.0158(8) 0.0040(8) -0.0136(8)
C18 0.0628(8) 0.0502(8) 0.0445(7) -0.0072(6) 0.0067(7) -0.0078(7)
C19 0.0788(10) 0.0473(8) 0.0558(9) -0.0097(7) -0.0009(8) -0.0105(8)
C20 0.0979(15) 0.1004(17) 0.0759(14) 0.0065(12) 0.0098(12) -0.0424(13)
C21 0.176(3) 0.0444(10) 0.0868(15) 0.0032(10) -0.0165(17) -0.0133(13)
C22 0.0535(7) 0.0422(7) 0.0538(8) 0.0027(6) -0.0089(6) -0.0003(6)
C23 0.0813(11) 0.0493(9) 0.0675(10) -0.0006(8) -0.0213(9) -0.0042(8)
C24 0.0811(12) 0.0525(10) 0.1135(18) -0.0015(11) -0.0380(13) -0.0093(9)
C25 0.0608(9) 0.0492(9) 0.134(2) 0.0156(11) -0.0128(12) -0.0075(8)
C26 0.0574(9) 0.0571(9) 0.0856(13) 0.0206(9) 0.0083(9) 0.0056(8)
C27 0.0532(7) 0.0494(8) 0.0574(9) 0.0059(7) -0.0008(7) 0.0032(7)
C28 0.0803(15) 0.150(3) 0.246(4) -0.092(3) -0.074(2) 0.0555(18)

loop_
_atom_type_symbol
_atom_type_description
_atom_type_scat_dispersion_real
_atom_type_scat_dispersion_imag
_atom_type_scat_source
C C 0.0033 0.0016 'International Tables Vol C Tables 4.2.6.8 and 6.1.1.4'
H H 0.0000 0.0000 'International Tables Vol C Tables 4.2.6.8 and 6.1.1.4'
O O 0.0106 0.0060 'International Tables Vol C Tables 4.2.6.8 and 6.1.1.4'

loop_
_geom_angle_atom_site_label_1
_geom_angle_atom_site_label_2
_geom_angle_atom_site_label_3
_geom_angle
C16 O2 C28 117.19(18)
C20 C1 C2 112.48(16)
C20 C1 C19 110.67(18)
C2 C1 C19 110.40(14)
C20 C1 C21 109.82(19)
C2 C1 C21 105.88(17)
C19 C1 C21 107.36(17)
C3 C2 C11 116.04(15)
C3 C2 C1 121.64(15)
C11 C2 C1 122.18(14)
C2 C3 C4 122.47(17)
O1 C4 C3 122.87(19)
O1 C4 C5 122.12(18)
C3 C4 C5 114.83(15)
C6 C5 C10 119.73(17)
C6 C5 C4 121.98(16)
C10 C5 C4 118.26(15)
C7 C6 C5 120.63(17)
C6 C7 C8 119.96(18)
C7 C8 C9 120.6(2)
C10 C9 C8 119.97(17)
C9 C10 C5 119.03(16)
C9 C10 C11 123.54(14)
C5 C10 C11 117.43(15)
C12 C11 C2 123.19(15)
C12 C11 C10 121.57(14)
C2 C11 C10 113.81(13)
C11 C12 C13 124.41(13)
C11 C12 C22 120.75(14)
C13 C12 C22 114.65(12)
C14 C13 C18 117.80(14)
C14 C13 C12 120.08(13)
C18 C13 C12 122.05(14)
C15 C14 C13 122.72(15)
C14 C15 C16 118.64(16)
O2 C16 C15 124.56(18)
O2 C16 C17 115.64(16)
C15 C16 C17 119.80(15)
C18 C17 C16 121.63(15)
C17 C18 C13 119.31(15)
C17 C18 C19 120.67(14)
C13 C18 C19 120.02(14)
C18 C19 C1 113.16(14)
C27 C22 C23 118.14(15)
C27 C22 C12 120.74(13)
C23 C22 C12 121.07(15)
C24 C23 C22 120.65(19)
C25 C24 C23 120.54(19)
C24 C25 C26 119.66(18)
C25 C26 C27 120.25(19)
C22 C27 C26 120.73(17)

loop_
_geom_bond_atom_site_label_1
_geom_bond_atom_site_label_2
_geom_bond_distance
O1 C4 1.223(2)
O2 C16 1.370(2)
O2 C28 1.406(4)
C1 C20 1.533(3)
C1 C2 1.535(2)
C1 C19 1.541(3)
C1 C21 1.542(3)
C2 C3 1.348(2)
C2 C11 1.487(2)
C3 C4 1.461(3)
C4 C5 1.482(3)
C5 C6 1.393(3)
C5 C10 1.407(2)
C6 C7 1.368(3)
C7 C8 1.380(3)
C8 C9 1.391(3)
C9 C10 1.389(2)
C10 C11 1.487(2)
C11 C12 1.362(2)
C12 C13 1.480(2)
C12 C22 1.495(2)
C13 C14 1.395(2)
C13 C18 1.412(2)
C14 C15 1.384(2)
C15 C16 1.385(2)
C16 C17 1.390(3)
C17 C18 1.382(2)
C18 C19 1.496(2)
C22 C27 1.388(2)
C22 C23 1.391(2)
C23 C24 1.383(3)
C24 C25 1.371(4)
C25 C26 1.373(3)
C26 C27 1.388(2)
